data_4301308
loop_
_publ_author_name
'Shi-Qiang Bai'
'Lip Lin Koh'
'T. S. Andy Hor'

_publ_contact_author_address
;
Department of Chemistry, National University of Singapore,
Kent Ridge, Singapore 117543
;
_publ_contact_author_email andyhor@nus.edu.sg
_publ_contact_author_fax 65-6873-1324
_publ_contact_author_name 'Prof. T. S. Andy Hor'
_publ_contact_author_phone 65-6516-2663
_publ_section_title
;
Structures of Copper Complexes of the Hybrid [SNS] Ligand of
Bis(2-(benzylthio)ethyl)amine and Facile Catalytic Formation of
1-Benzyl-4-phenyl-1H-1,2,3-triazole through Click Reaction
;
_journal_name_full 'Inorganic Chemistry'
_journal_page_first 1207
_journal_page_last 1213
_journal_paper_doi 10.1021/ic801690v
_journal_volume 48
_journal_year 2009
_chemical_formula_sum 'C18 H23 Cl2 Cu N S2'
_chemical_formula_weight 451.93
_chemical_name_systematic
; 
 ? 
;
_space_group_IT_number 14
_symmetry_cell_setting monoclinic
_symmetry_space_group_name_Hall '-P 2ybc'
_symmetry_space_group_name_H-M 'P 1 21/c 1'
_atom_sites_solution_hydrogens geom
_atom_sites_solution_primary direct
_atom_sites_solution_secondary difmap
_audit_creation_method SHELXL-97
_cell_angle_alpha 90.00
_cell_angle_beta 112.206(3)
_cell_angle_gamma 90.00
_cell_formula_units_Z 4
_cell_length_a 13.957(2)
_cell_length_b 13.636(2)
_cell_length_c 11.4792(19)
_cell_measurement_reflns_used 2105
_cell_measurement_temperature 293(2)
_cell_measurement_theta_max 22.61
_cell_measurement_theta_min 2.43
_cell_volume 2022.7(5)
_computing_cell_refinement 'Bruker SMART'
_computing_data_collection 'Bruker SMART'
_computing_data_reduction 'Bruker SAINT'
_computing_molecular_graphics 'Bruker SHELXTL'
_computing_publication_material 'Bruker SHELXTL'
_computing_structure_refinement 'SHELXL-97 (Sheldrick, 1997)'
_computing_structure_solution 'SHELXS-97 (Sheldrick, 1990)'
_diffrn_ambient_temperature 293(2)
_diffrn_measured_fraction_theta_full 0.999
_diffrn_measured_fraction_theta_max 0.999
_diffrn_measurement_device_type 'CCD area detector'
_diffrn_measurement_method 'phi and omega scans'
_diffrn_radiation_monochromator graphite
_diffrn_radiation_source 'fine-focus sealed tube'
_diffrn_radiation_type MoK\a
_diffrn_radiation_wavelength 0.71073
_diffrn_reflns_av_R_equivalents 0.0547
_diffrn_reflns_av_sigmaI/netI 0.0640
_diffrn_reflns_limit_h_max 18
_diffrn_reflns_limit_h_min -18
_diffrn_reflns_limit_k_max 15
_diffrn_reflns_limit_k_min -17
_diffrn_reflns_limit_l_max 14
_diffrn_reflns_limit_l_min -14
_diffrn_reflns_number 13716
_diffrn_reflns_theta_full 27.50
_diffrn_reflns_theta_max 27.50
_diffrn_reflns_theta_min 1.58
_exptl_absorpt_coefficient_mu 1.551
_exptl_absorpt_correction_T_max 0.8860
_exptl_absorpt_correction_T_min 0.5759
_exptl_absorpt_correction_type empirical
_exptl_crystal_colour Blue
_exptl_crystal_density_diffrn 1.484
_exptl_crystal_density_meas ?
_exptl_crystal_density_method .
_exptl_crystal_description 'Long Rod'
_exptl_crystal_F_000 932
_exptl_crystal_size_max 0.40
_exptl_crystal_size_mid 0.14
_exptl_crystal_size_min 0.08
_refine_diff_density_max 1.076
_refine_diff_density_min -0.628
_refine_diff_density_rms 0.102
_refine_ls_extinction_method none
_refine_ls_goodness_of_fit_ref 1.064
_refine_ls_hydrogen_treatment mixed
_refine_ls_matrix_type full
_refine_ls_number_parameters 220
_refine_ls_number_reflns 4639
_refine_ls_number_restraints 1
_refine_ls_restrained_S_all 1.064
_refine_ls_R_factor_all 0.0966
_refine_ls_R_factor_gt 0.0661
_refine_ls_shift/su_max 0.000
_refine_ls_shift/su_mean 0.000
_refine_ls_structure_factor_coef Fsqd
_refine_ls_weighting_details 'calc w=1/[\s^2^(Fo^2^)+(0.0760P)^2^+0.8632P] where P=(Fo^2^+2Fc^2^)/3'
_refine_ls_weighting_scheme calc
_refine_ls_wR_factor_gt 0.1469
_refine_ls_wR_factor_ref 0.1599
_reflns_number_gt 3312
_reflns_number_total 4639
_reflns_threshold_expression >2sigma(I)
_cod_data_source_file ic801690v_si_001_2.cif
_cod_data_source_block 1
_cod_depositor_comments
;
The following automatic conversions were performed:
'_symmetry_cell_setting' value 'Monoclinic' changed to 'monoclinic'
according to '/home/saulius/struct/CIF-dictionaries/cif_core.dic'
dictionary named 'cif_core.dic' version 2.4.1 from
2010-06-29.

'_exptl_absorpt_correction_type' value 'Empirical' changed to
'empirical' according to
'/home/saulius/struct/CIF-dictionaries/cif_core.dic' dictionary named
'cif_core.dic' version 2.4.1 from 2010-06-29.

Automatic conversion script
Id: cif_fix_enum 1527 2010-12-29 10:47:43Z saulius 
;
_cod_original_cell_volume 2022.6(6)
_cod_original_sg_symbol_H-M 'P 21/c'
_cod_database_code 4301308

loop_
_symmetry_equiv_pos_as_xyz
'x, y, z'
'-x, y+1/2, -z+1/2'
'-x, -y, -z'
'x, -y-1/2, z-1/2'

loop_
_atom_site_label
_atom_site_type_symbol
_atom_site_fract_x
_atom_site_fract_y
_atom_site_fract_z
_atom_site_U_iso_or_equiv
_atom_site_adp_type
_atom_site_occupancy
_atom_site_symmetry_multiplicity
_atom_site_calc_flag
_atom_site_refinement_flags
_atom_site_disorder_assembly
_atom_site_disorder_group
Cu1 Cu 0.36609(4) 0.71267(4) 0.15246(5) 0.03510(18) Uani 1 1 d . . .
Cl1 Cl 0.36748(9) 0.83656(8) 0.31572(10) 0.0432(3) Uani 1 1 d . . .
Cl2 Cl 0.36599(10) 0.56606(8) 0.24060(12) 0.0497(3) Uani 1 1 d . . .
N1 N 0.3667(3) 0.8175(3) 0.0308(3) 0.0358(8) Uani 1 1 d D . .
H1N H 0.362(4) 0.788(3) -0.039(3) 0.043 Uiso 1 1 d D . .
S1 S 0.54704(9) 0.71239(9) 0.21277(11) 0.0436(3) Uani 1 1 d . . .
S2 S 0.18380(9) 0.70973(9) 0.03942(11) 0.0420(3) Uani 1 1 d . . .
C1 C 0.4606(3) 0.8784(3) 0.0804(5) 0.0431(11) Uani 1 1 d . . .
H1A H 0.4623 0.9132 0.1549 0.052 Uiso 1 1 calc R . .
H1B H 0.4602 0.9264 0.0179 0.052 Uiso 1 1 calc R . .
C2 C 0.5541(4) 0.8139(3) 0.1127(5) 0.0495(13) Uani 1 1 d . . .
H2A H 0.6160 0.8522 0.1560 0.059 Uiso 1 1 calc R . .
H2B H 0.5584 0.7882 0.0360 0.059 Uiso 1 1 calc R . .
C3 C 0.5805(4) 0.6092(3) 0.1336(5) 0.0482(12) Uani 1 1 d . . .
H3A H 0.5815 0.5492 0.1794 0.058 Uiso 1 1 calc R . .
H3B H 0.5284 0.6023 0.0493 0.058 Uiso 1 1 calc R . .
C4 C 0.6836(4) 0.6249(3) 0.1265(5) 0.0445(11) Uani 1 1 d . . .
C5 C 0.6916(5) 0.6407(4) 0.0112(5) 0.0604(15) Uani 1 1 d . . .
H5 H 0.6329 0.6376 -0.0625 0.072 Uiso 1 1 calc R . .
C6 C 0.7870(6) 0.6609(5) 0.0059(7) 0.078(2) Uani 1 1 d . . .
H6 H 0.7916 0.6732 -0.0715 0.094 Uiso 1 1 calc R . .
C7 C 0.8741(5) 0.6631(5) 0.1122(8) 0.0768(19) Uani 1 1 d . . .
H7 H 0.9378 0.6769 0.1075 0.092 Uiso 1 1 calc R . .
C8 C 0.8678(5) 0.6454(6) 0.2242(8) 0.084(2) Uani 1 1 d . . .
H8 H 0.9274 0.6464 0.2969 0.101 Uiso 1 1 calc R . .
C9 C 0.7730(4) 0.6254(5) 0.2323(6) 0.0645(16) Uani 1 1 d . . .
H9 H 0.7699 0.6122 0.3103 0.077 Uiso 1 1 calc R . .
C10 C 0.2703(4) 0.8753(3) -0.0127(5) 0.0434(11) Uani 1 1 d . . .
H10A H 0.2719 0.9235 -0.0742 0.052 Uiso 1 1 calc R . .
H10B H 0.2636 0.9098 0.0577 0.052 Uiso 1 1 calc R . .
C11 C 0.1794(4) 0.8070(4) -0.0712(5) 0.0513(13) Uani 1 1 d . . .
H11A H 0.1818 0.7787 -0.1476 0.062 Uiso 1 1 calc R . .
H11B H 0.1152 0.8434 -0.0931 0.062 Uiso 1 1 calc R . .
C12 C 0.1683(4) 0.6003(3) -0.0564(5) 0.0470(12) Uani 1 1 d . . .
H12A H 0.2248 0.5970 -0.0860 0.056 Uiso 1 1 calc R . .
H12B H 0.1729 0.5431 -0.0044 0.056 Uiso 1 1 calc R . .
C13 C 0.0669(4) 0.5970(3) -0.1688(5) 0.0421(11) Uani 1 1 d . . .
C14 C 0.0652(5) 0.6059(4) -0.2879(5) 0.0610(15) Uani 1 1 d . . .
H14 H 0.1267 0.6162 -0.2998 0.073 Uiso 1 1 calc R . .
C15 C -0.0262(6) 0.5998(5) -0.3907(6) 0.0754(19) Uani 1 1 d . . .
H15 H -0.0263 0.6073 -0.4713 0.090 Uiso 1 1 calc R . .
C16 C -0.1169(5) 0.5827(4) -0.3750(6) 0.0748(19) Uani 1 1 d . . .
H16 H -0.1786 0.5776 -0.4445 0.090 Uiso 1 1 calc R . .
C17 C -0.1163(4) 0.5732(4) -0.2565(6) 0.0646(16) Uani 1 1 d . . .
H17 H -0.1779 0.5616 -0.2454 0.078 Uiso 1 1 calc R . .
C18 C -0.0258(4) 0.5805(4) -0.1538(5) 0.0540(13) Uani 1 1 d . . .
H18 H -0.0265 0.5744 -0.0734 0.065 Uiso 1 1 calc R . .

loop_
_atom_site_aniso_label
_atom_site_aniso_U_11
_atom_site_aniso_U_22
_atom_site_aniso_U_33
_atom_site_aniso_U_23
_atom_site_aniso_U_13
_atom_site_aniso_U_12
Cu1 0.0353(3) 0.0255(3) 0.0419(3) 0.0034(2) 0.0117(2) 0.0007(2)
Cl1 0.0556(7) 0.0311(6) 0.0447(6) -0.0021(5) 0.0211(5) -0.0008(5)
Cl2 0.0590(8) 0.0298(6) 0.0562(7) 0.0099(5) 0.0170(6) 0.0006(5)
N1 0.041(2) 0.0261(18) 0.040(2) 0.0020(15) 0.0147(17) 0.0036(16)
S1 0.0389(6) 0.0372(6) 0.0493(7) -0.0036(5) 0.0104(5) 0.0030(5)
S2 0.0376(6) 0.0347(6) 0.0519(7) -0.0034(5) 0.0148(5) -0.0018(5)
C1 0.047(3) 0.028(2) 0.054(3) -0.001(2) 0.020(2) -0.007(2)
C2 0.041(3) 0.030(2) 0.080(4) 0.000(2) 0.026(3) -0.006(2)
C3 0.048(3) 0.029(2) 0.063(3) -0.002(2) 0.016(2) 0.005(2)
C4 0.045(3) 0.029(2) 0.056(3) 0.001(2) 0.016(2) 0.007(2)
C5 0.062(4) 0.055(3) 0.061(3) -0.006(3) 0.019(3) 0.012(3)
C6 0.112(6) 0.056(4) 0.089(5) 0.013(3) 0.062(5) 0.028(4)
C7 0.068(4) 0.052(4) 0.123(6) 0.000(4) 0.051(5) 0.003(3)
C8 0.047(4) 0.094(6) 0.101(5) -0.011(4) 0.016(4) 0.003(3)
C9 0.052(3) 0.072(4) 0.061(3) 0.006(3) 0.012(3) 0.010(3)
C10 0.050(3) 0.026(2) 0.054(3) 0.009(2) 0.020(2) 0.007(2)
C11 0.043(3) 0.038(3) 0.059(3) 0.009(2) 0.005(2) 0.002(2)
C12 0.044(3) 0.034(3) 0.060(3) -0.004(2) 0.016(2) 0.004(2)
C13 0.044(3) 0.025(2) 0.056(3) -0.004(2) 0.018(2) -0.0041(19)
C14 0.071(4) 0.052(3) 0.063(4) -0.009(3) 0.029(3) -0.011(3)
C15 0.103(5) 0.065(4) 0.049(3) -0.006(3) 0.019(4) -0.018(4)
C16 0.080(4) 0.053(4) 0.063(4) -0.002(3) -0.006(3) -0.026(3)
C17 0.055(3) 0.055(4) 0.078(4) -0.007(3) 0.018(3) -0.017(3)
C18 0.053(3) 0.049(3) 0.057(3) -0.009(3) 0.018(3) -0.014(3)

loop_
_atom_type_symbol
_atom_type_description
_atom_type_scat_dispersion_real
_atom_type_scat_dispersion_imag
_atom_type_scat_source
C C 0.0033 0.0016 'International Tables Vol C Tables 4.2.6.8 and 6.1.1.4'
H H 0.0000 0.0000 'International Tables Vol C Tables 4.2.6.8 and 6.1.1.4'
N N 0.0061 0.0033 'International Tables Vol C Tables 4.2.6.8 and 6.1.1.4'
S S 0.1246 0.1234 'International Tables Vol C Tables 4.2.6.8 and 6.1.1.4'
Cl Cl 0.1484 0.1585 'International Tables Vol C Tables 4.2.6.8 and 6.1.1.4'
Cu Cu 0.3201 1.2651 'International Tables Vol C Tables 4.2.6.8 and 6.1.1.4'

loop_
_geom_angle_atom_site_label_1
_geom_angle_atom_site_label_2
_geom_angle_atom_site_label_3
_geom_angle
_geom_angle_site_symmetry_1
_geom_angle_site_symmetry_3
_geom_angle_publ_flag
N1 Cu1 Cl2 162.44(11) . . ?
N1 Cu1 S1 85.35(11) . . ?
Cl2 Cu1 S1 92.84(5) . . ?
N1 Cu1 S2 85.26(11) . . ?
Cl2 Cu1 S2 92.76(5) . . ?
S1 Cu1 S2 165.44(5) . . ?
N1 Cu1 Cl1 92.26(11) . . ?
Cl2 Cu1 Cl1 105.29(5) . . ?
S1 Cu1 Cl1 94.39(4) . . ?
S2 Cu1 Cl1 97.07(4) . . ?
C1 N1 C10 113.2(3) . . ?
C1 N1 Cu1 111.8(3) . . ?
C10 N1 Cu1 112.0(3) . . ?
C2 S1 C3 100.7(2) . . ?
C2 S1 Cu1 96.93(16) . . ?
C3 S1 Cu1 107.58(16) . . ?
C12 S2 C11 102.2(2) . . ?
C12 S2 Cu1 101.66(16) . . ?
C11 S2 Cu1 96.62(16) . . ?
N1 C1 C2 109.2(4) . . ?
C1 C2 S1 110.6(3) . . ?
C4 C3 S1 110.5(3) . . ?
C9 C4 C5 118.1(5) . . ?
C9 C4 C3 121.7(5) . . ?
C5 C4 C3 120.2(5) . . ?
C6 C5 C4 119.9(6) . . ?
C7 C6 C5 121.0(6) . . ?
C8 C7 C6 119.7(6) . . ?
C7 C8 C9 120.5(6) . . ?
C4 C9 C8 120.8(6) . . ?
N1 C10 C11 109.0(4) . . ?
C10 C11 S2 109.7(3) . . ?
C13 C12 S2 113.6(3) . . ?
C14 C13 C18 118.4(5) . . ?
C14 C13 C12 120.5(5) . . ?
C18 C13 C12 121.0(5) . . ?
C13 C14 C15 121.0(6) . . ?
C16 C15 C14 120.2(6) . . ?
C17 C16 C15 119.5(6) . . ?
C16 C17 C18 120.6(6) . . ?
C17 C18 C13 120.4(5) . . ?

loop_
_geom_bond_atom_site_label_1
_geom_bond_atom_site_label_2
_geom_bond_distance
_geom_bond_site_symmetry_2
_geom_bond_publ_flag
Cu1 N1 2.001(4) . ?
Cu1 Cl2 2.2409(12) . ?
Cu1 S1 2.3529(13) . ?
Cu1 S2 2.3797(13) . ?
Cu1 Cl1 2.5177(12) . ?
N1 C1 1.472(6) . ?
N1 C10 1.475(6) . ?
S1 C2 1.825(5) . ?
S1 C3 1.829(5) . ?
S2 C12 1.817(5) . ?
S2 C11 1.821(5) . ?
C1 C2 1.499(6) . ?
C3 C4 1.488(7) . ?
C4 C9 1.374(7) . ?
C4 C5 1.386(7) . ?
C5 C6 1.383(9) . ?
C6 C7 1.359(9) . ?
C7 C8 1.343(10) . ?
C8 C9 1.388(9) . ?
C10 C11 1.511(7) . ?
C12 C13 1.513(6) . ?
C13 C14 1.365(7) . ?
C13 C18 1.386(7) . ?
C14 C15 1.374(8) . ?
C15 C16 1.364(9) . ?
C16 C17 1.364(9) . ?
C17 C18 1.367(7) . ?

loop_
_geom_hbond_atom_site_label_D
_geom_hbond_atom_site_label_H
_geom_hbond_atom_site_label_A
_geom_hbond_distance_DH
_geom_hbond_distance_HA
_geom_hbond_distance_DA
_geom_hbond_angle_DHA
_geom_hbond_site_symmetry_A
N1 H1N Cl1 0.881(19) 2.40(2) 3.244(4) 162(4) 4_575
